data_7250314
loop_
_publ_author_name
'Watanabe, Kosuke'
'Sugiyama, Haruki'
'Segawa, Yasutomo'

_publ_section_title
;
 Diverse tetracyanodihydrodipyrazinopyrazine clathrate crystals assembled
 from weak intermolecular interactions
;
_journal_issue 21
_journal_name_full CrystEngComm
_journal_page_first 3552
_journal_page_last 3559
_journal_paper_doi 10.1039/D5CE00289C
_journal_volume 27
_journal_year 2025
_chemical_formula_moiety 'C30 H22 N10, 2(C3 H6 O)'
_chemical_formula_sum 'C36 H34 N10 O2'
_chemical_formula_weight 638.73
_space_group_crystal_system monoclinic
_space_group_IT_number 14
_space_group_name_Hall '-P 2yn'
_space_group_name_H-M_alt 'P 1 21/n 1'
_atom_sites_solution_hydrogens geom
_atom_sites_solution_primary dual
_audit_creation_date 2024-12-19
_audit_creation_method
;
Olex2 1.5
(compiled 2023.08.24 svn.re1ec1418 for OlexSys, GUI svn.r6817)
;
_audit_update_record
;
2025-03-10 deposited with the CCDC.	2025-04-23 downloaded from the CCDC.
;
_cell_angle_alpha 90
_cell_angle_beta 96.763(5)
_cell_angle_gamma 90
_cell_formula_units_Z 2
_cell_length_a 8.7836(4)
_cell_length_b 12.5914(5)
_cell_length_c 15.6251(9)
_cell_measurement_reflns_used 2921
_cell_measurement_temperature 143.15
_cell_measurement_theta_max 29.3710
_cell_measurement_theta_min 2.8410
_cell_volume 1716.08(14)
_computing_cell_refinement 'CrysAlisPro 1.171.39.43c (Rigaku OD, 2018)'
_computing_data_collection 'CrysAlisPro 1.171.39.43c (Rigaku OD, 2018)'
_computing_data_reduction 'CrysAlisPro 1.171.39.43c (Rigaku OD, 2018)'
_computing_molecular_graphics 'Olex2 1.5 (Dolomanov et al., 2009)'
_computing_publication_material 'Olex2 1.5 (Dolomanov et al., 2009)'
_computing_structure_refinement 'SHELXL 2019/3 (Sheldrick, 2015)'
_computing_structure_solution 'SHELXT 2014/5 (Sheldrick, 2014)'
_diffrn_ambient_temperature 143.15
_diffrn_detector 'CCD plate'
_diffrn_detector_type HyPix
_diffrn_measured_fraction_theta_full 0.998
_diffrn_measured_fraction_theta_max 0.998
_diffrn_measurement_details
;
List of Runs (angles in degrees, time in seconds):

  # Type    Start    End  Width  t~exp~   \w     \q     \k     \f   Frames
#--------------------------------------------------------------------------
  1  \w     -5.00  21.00   0.50    1.58    --   21.12  57.00  30.00   52
  2  \w    -99.00  14.00   0.50    1.58    --  -19.87 -57.00 -30.00  226
  3  \w     -1.00  25.00   0.50    1.58    --   21.12 -99.00  60.00   52
  4  \w     22.00  47.00   0.50    1.58    --   21.12-141.00  22.00   50
  5  \w     16.00  88.00   0.50    1.58    --   21.12-128.00-165.00  144
  6  \w     43.00 100.00   0.50    1.58    --   21.12  57.00  30.00  114
  7  \w     39.00  93.00   0.50    1.58    --   21.12 179.00-150.00  108
;
_diffrn_measurement_device 'four-circle diffractometer'
_diffrn_measurement_device_type 'ROD, Synergy Custom system, HyPix'
_diffrn_measurement_method '\w scans'
_diffrn_orient_matrix_type 'CrysAlisPro convention (1999,Acta A55,543-557)'
_diffrn_orient_matrix_UB_11 -0.0189658000
_diffrn_orient_matrix_UB_12 0.0348059000
_diffrn_orient_matrix_UB_13 -0.0353179000
_diffrn_orient_matrix_UB_21 0.0101735000
_diffrn_orient_matrix_UB_22 0.0442094000
_diffrn_orient_matrix_UB_23 0.0282380000
_diffrn_orient_matrix_UB_31 0.0784408000
_diffrn_orient_matrix_UB_32 0.0026924000
_diffrn_orient_matrix_UB_33 -0.0066264000
_diffrn_radiation_monochromator mirror
_diffrn_radiation_probe x-ray
_diffrn_radiation_type 'Mo K\a'
_diffrn_radiation_wavelength 0.71073
_diffrn_reflns_av_R_equivalents 0.0716
_diffrn_reflns_av_unetI/netI 0.0755
_diffrn_reflns_Laue_measured_fraction_full 0.998
_diffrn_reflns_Laue_measured_fraction_max 0.998
_diffrn_reflns_limit_h_max 11
_diffrn_reflns_limit_h_min -10
_diffrn_reflns_limit_k_max 15
_diffrn_reflns_limit_k_min -16
_diffrn_reflns_limit_l_max 20
_diffrn_reflns_limit_l_min -19
_diffrn_reflns_number 11316
_diffrn_reflns_point_group_measured_fraction_full 0.998
_diffrn_reflns_point_group_measured_fraction_max 0.998
_diffrn_reflns_theta_full 25.242
_diffrn_reflns_theta_max 27.103
_diffrn_reflns_theta_min 2.841
_diffrn_source 'Rotating-anode X-ray tube'
_diffrn_source_type 'Rigaku (Mo) X-ray Source'
_exptl_absorpt_coefficient_mu 0.081
_exptl_absorpt_correction_T_max 1.00000
_exptl_absorpt_correction_T_min 0.46775
_exptl_absorpt_correction_type multi-scan
_exptl_absorpt_process_details
;
CrysAlisPro 1.171.39.43c (Rigaku Oxford Diffraction, 2018)
Empirical absorption correction using spherical harmonics,
 implemented in SCALE3 ABSPACK scaling algorithm.
;
_exptl_crystal_colour yellow
_exptl_crystal_colour_primary yellow
_exptl_crystal_density_diffrn 1.236
_exptl_crystal_description block
_exptl_crystal_F_000 672
_exptl_crystal_size_max 0.1
_exptl_crystal_size_mid 0.1
_exptl_crystal_size_min 0.1
_refine_diff_density_max 0.251
_refine_diff_density_min -0.252
_refine_diff_density_rms 0.062
_refine_ls_extinction_method none
_refine_ls_goodness_of_fit_ref 1.041
_refine_ls_hydrogen_treatment constr
_refine_ls_matrix_type full
_refine_ls_number_parameters 222
_refine_ls_number_reflns 3772
_refine_ls_number_restraints 0
_refine_ls_restrained_S_all 1.041
_refine_ls_R_factor_all 0.0931
_refine_ls_R_factor_gt 0.0623
_refine_ls_shift/su_max 0.000
_refine_ls_shift/su_mean 0.000
_refine_ls_structure_factor_coef Fsqd
_refine_ls_weighting_details 'w=1/[\s^2^(Fo^2^)+(0.0968P)^2^+0.0653P] where P=(Fo^2^+2Fc^2^)/3'
_refine_ls_weighting_scheme calc
_refine_ls_wR_factor_gt 0.1608
_refine_ls_wR_factor_ref 0.1837
_reflns_Friedel_coverage 0.000
_reflns_number_gt 2513
_reflns_number_total 3772
_reflns_threshold_expression 'I > 2\s(I)'
_cod_data_source_file d5ce00289c2.cif
_cod_data_source_block TCDP-acetone
_cod_depositor_comments 'Adding full bibliography for 7250300--7250316.cif.'
_cod_database_code 7250314
_shelx_shelxl_version_number 2019/3
_chemical_oxdiff_formula 'C N O H'
_shelx_space_group_comment
;
The symmetry employed for this shelxl refinement is uniquely defined
by the following loop, which should always be used as a source of
symmetry information in preference to the above space-group names.
They are only intended as comments.
;
_shelx_estimated_absorpt_t_max 0.992
_shelx_estimated_absorpt_t_min 0.992
_olex2_refinement_description
;
1. Fixed Uiso
 At 1.2 times of:
  All C(H) groups
 At 1.5 times of:
  All C(H,H,H) groups
2.a Aromatic/amide H refined with riding coordinates:
 C5(H5), C3(H3)
2.b Idealised Me refined as rotating group:
 C9(H9A,H9B,H9C), C7(H7A,H7B,H7C), C8(H8A,H8B,H8C), C23(H23A,H23B,H23C),
 C24(H24A,H24B,H24C)
;
_olex2_submission_special_instructions 'No special instructions were received'
_oxdiff_exptl_absorpt_empirical_details
;
Empirical correction (ABSPACK) includes:
- Absorption correction using spherical harmonics
- Frame scaling
;
_oxdiff_exptl_absorpt_empirical_full_max 1.768
_oxdiff_exptl_absorpt_empirical_full_min 0.556

loop_
_space_group_symop_operation_xyz
'x, y, z'
'-x+1/2, y+1/2, -z+1/2'
'-x, -y, -z'
'x-1/2, -y-1/2, z-1/2'

loop_
_atom_site_label
_atom_site_type_symbol
_atom_site_fract_x
_atom_site_fract_y
_atom_site_fract_z
_atom_site_U_iso_or_equiv
_atom_site_adp_type
_atom_site_occupancy
_atom_site_site_symmetry_order
_atom_site_calc_flag
_atom_site_refinement_flags_posn
_atom_site_refinement_flags_adp
_atom_site_refinement_flags_occupancy
_atom_site_disorder_assembly
_atom_site_disorder_group
N10 N 0.46589(17) 0.60408(11) 0.52434(10) 0.0257(4) Uani 1 1 d . . . . .
N13 N 0.76214(17) 0.45554(12) 0.43084(10) 0.0276(4) Uani 1 1 d . . . . .
N16 N 0.69195(17) 0.66329(12) 0.48001(10) 0.0281(4) Uani 1 1 d . . . . .
O21 O 0.5945(2) 0.59880(14) 0.27314(11) 0.0594(5) Uani 1 1 d . . . . .
N18 N 1.11004(19) 0.50143(14) 0.35692(12) 0.0379(4) Uani 1 1 d . . . . .
N20 N 0.9935(2) 0.80288(14) 0.42321(13) 0.0433(5) Uani 1 1 d . . . . .
C12 C 0.6353(2) 0.47774(14) 0.46399(11) 0.0244(4) Uani 1 1 d . . . . .
C1 C 0.4352(2) 0.71230(14) 0.55041(12) 0.0267(4) Uani 1 1 d . . . . .
C15 C 0.8212(2) 0.64051(14) 0.44429(12) 0.0273(4) Uani 1 1 d . . . . .
C11 C 0.6004(2) 0.58343(14) 0.48901(12) 0.0250(4) Uani 1 1 d . . . . .
C14 C 0.8559(2) 0.53903(14) 0.42013(12) 0.0271(4) Uani 1 1 d . . . . .
C2 C 0.4731(2) 0.73987(15) 0.63654(13) 0.0311(4) Uani 1 1 d . . . . .
C6 C 0.3756(2) 0.78445(15) 0.48755(13) 0.0296(4) Uani 1 1 d . . . . .
C17 C 0.9963(2) 0.51659(14) 0.38421(12) 0.0285(4) Uani 1 1 d . . . . .
C19 C 0.9201(2) 0.72985(15) 0.43258(13) 0.0311(5) Uani 1 1 d . . . . .
C5 C 0.3504(2) 0.88771(15) 0.51497(14) 0.0351(5) Uani 1 1 d . . . . .
H5 H 0.308050 0.938396 0.473834 0.042 Uiso 1 1 calc R U . . .
C4 C 0.3849(2) 0.91906(16) 0.60017(15) 0.0378(5) Uani 1 1 d . . . . .
C3 C 0.4469(2) 0.84357(16) 0.65963(14) 0.0380(5) Uani 1 1 d . . . . .
H3 H 0.472045 0.864181 0.718073 0.046 Uiso 1 1 calc R U . . .
C9 C 0.3447(2) 0.75355(17) 0.39459(14) 0.0367(5) Uani 1 1 d . . . . .
H9A H 0.442020 0.739735 0.371747 0.055 Uiso 1 1 calc R U . . .
H9B H 0.290509 0.811413 0.361932 0.055 Uiso 1 1 calc R U . . .
H9C H 0.281334 0.689294 0.389246 0.055 Uiso 1 1 calc R U . . .
C22 C 0.5332(3) 0.63853(17) 0.20774(16) 0.0465(6) Uani 1 1 d . . . . .
C7 C 0.5409(3) 0.65883(18) 0.70112(15) 0.0448(5) Uani 1 1 d . . . . .
H7A H 0.468156 0.600284 0.704137 0.067 Uiso 1 1 calc R U . . .
H7B H 0.561844 0.692220 0.757941 0.067 Uiso 1 1 calc R U . . .
H7C H 0.636595 0.631288 0.683280 0.067 Uiso 1 1 calc R U . . .
C8 C 0.3561(3) 1.03100(18) 0.62837(19) 0.0543(7) Uani 1 1 d . . . . .
H8A H 0.340409 1.077352 0.577718 0.081 Uiso 1 1 calc R U . . .
H8B H 0.444624 1.056046 0.667144 0.081 Uiso 1 1 calc R U . . .
H8C H 0.264462 1.032378 0.658591 0.081 Uiso 1 1 calc R U . . .
C23 C 0.5666(3) 0.7491(2) 0.1823(2) 0.0631(8) Uani 1 1 d . . . . .
H23A H 0.472442 0.791432 0.178707 0.095 Uiso 1 1 calc R U . . .
H23B H 0.605441 0.748466 0.126038 0.095 Uiso 1 1 calc R U . . .
H23C H 0.643865 0.780179 0.225416 0.095 Uiso 1 1 calc R U . . .
C24 C 0.4192(4) 0.5790(2) 0.1469(2) 0.0918(12) Uani 1 1 d . . . . .
H24A H 0.418920 0.504067 0.163820 0.138 Uiso 1 1 calc R U . . .
H24B H 0.447294 0.584827 0.088215 0.138 Uiso 1 1 calc R U . . .
H24C H 0.316820 0.609175 0.148860 0.138 Uiso 1 1 calc R U . . .

loop_
_atom_site_aniso_label
_atom_site_aniso_U_11
_atom_site_aniso_U_22
_atom_site_aniso_U_33
_atom_site_aniso_U_23
_atom_site_aniso_U_13
_atom_site_aniso_U_12
N10 0.0246(8) 0.0220(7) 0.0318(9) -0.0023(6) 0.0093(6) 0.0005(6)
N13 0.0265(8) 0.0284(8) 0.0292(9) -0.0012(7) 0.0081(6) 0.0005(6)
N16 0.0269(8) 0.0279(8) 0.0303(9) -0.0007(7) 0.0071(7) 0.0001(6)
O21 0.0759(13) 0.0547(10) 0.0453(11) 0.0070(9) -0.0032(9) 0.0010(9)
N18 0.0314(9) 0.0407(10) 0.0438(11) -0.0017(8) 0.0135(8) 0.0019(7)
N20 0.0386(10) 0.0373(10) 0.0570(12) 0.0007(9) 0.0176(9) -0.0038(8)
C12 0.0243(9) 0.0253(9) 0.0241(9) -0.0007(7) 0.0048(7) 0.0001(7)
C1 0.0258(9) 0.0226(9) 0.0336(10) -0.0031(8) 0.0113(8) -0.0002(7)
C15 0.0242(9) 0.0311(10) 0.0274(10) 0.0028(8) 0.0059(7) -0.0008(7)
C11 0.0248(9) 0.0262(9) 0.0246(9) 0.0011(7) 0.0051(7) 0.0013(7)
C14 0.0242(9) 0.0304(9) 0.0277(10) 0.0012(8) 0.0073(7) -0.0011(7)
C2 0.0301(10) 0.0325(10) 0.0319(11) -0.0040(8) 0.0090(8) -0.0006(8)
C6 0.0252(10) 0.0311(10) 0.0337(11) -0.0002(8) 0.0085(8) -0.0031(8)
C17 0.0302(10) 0.0265(9) 0.0294(10) -0.0005(8) 0.0057(8) -0.0019(8)
C19 0.0295(10) 0.0304(10) 0.0350(11) -0.0001(8) 0.0111(8) 0.0016(8)
C5 0.0336(11) 0.0273(10) 0.0460(13) 0.0046(9) 0.0107(9) 0.0029(8)
C4 0.0369(11) 0.0284(10) 0.0512(14) -0.0073(9) 0.0183(10) -0.0029(8)
C3 0.0438(12) 0.0343(11) 0.0372(12) -0.0107(9) 0.0106(9) -0.0039(9)
C9 0.0345(11) 0.0399(11) 0.0356(12) 0.0002(9) 0.0041(9) 0.0024(9)
C22 0.0586(15) 0.0371(12) 0.0444(14) 0.0000(11) 0.0090(11) 0.0064(10)
C7 0.0537(14) 0.0457(12) 0.0342(12) -0.0027(10) 0.0024(10) 0.0051(10)
C8 0.0614(16) 0.0325(11) 0.0730(18) -0.0117(12) 0.0251(13) 0.0010(10)
C23 0.0721(18) 0.0456(14) 0.074(2) 0.0069(13) 0.0204(15) -0.0026(13)
C24 0.127(3) 0.0562(17) 0.079(2) 0.0108(17) -0.042(2) -0.0131(18)

loop_
_atom_type_symbol
_atom_type_description
_atom_type_scat_dispersion_real
_atom_type_scat_dispersion_imag
_atom_type_scat_source
C C 0.0033 0.0016 'International Tables Vol C Tables 4.2.6.8 and 6.1.1.4'
H H 0.0000 0.0000 'International Tables Vol C Tables 4.2.6.8 and 6.1.1.4'
N N 0.0061 0.0033 'International Tables Vol C Tables 4.2.6.8 and 6.1.1.4'
O O 0.0106 0.0060 'International Tables Vol C Tables 4.2.6.8 and 6.1.1.4'

loop_
_geom_angle_atom_site_label_1
_geom_angle_atom_site_label_2
_geom_angle_atom_site_label_3
_geom_angle
_geom_angle_site_symmetry_1
_geom_angle_site_symmetry_3
_geom_angle_publ_flag
C12 N10 C1 121.05(14) 3_666 . ?
C11 N10 C12 120.17(15) . 3_666 ?
C11 N10 C1 118.77(14) . . ?
C12 N13 C14 116.05(15) . . ?
C11 N16 C15 116.01(16) . . ?
N10 C12 C11 119.59(16) 3_666 . ?
N13 C12 N10 118.73(16) . 3_666 ?
N13 C12 C11 121.68(16) . . ?
C2 C1 N10 118.21(17) . . ?
C2 C1 C6 123.09(17) . . ?
C6 C1 N10 118.64(17) . . ?
N16 C15 C14 122.22(16) . . ?
N16 C15 C19 115.66(16) . . ?
C14 C15 C19 122.12(16) . . ?
N10 C11 C12 120.24(16) . . ?
N16 C11 N10 117.59(16) . . ?
N16 C11 C12 122.17(16) . . ?
N13 C14 C15 121.85(16) . . ?
N13 C14 C17 117.08(16) . . ?
C15 C14 C17 121.05(16) . . ?
C1 C2 C7 120.60(18) . . ?
C3 C2 C1 117.41(19) . . ?
C3 C2 C7 121.99(19) . . ?
C1 C6 C5 116.82(18) . . ?
C1 C6 C9 121.62(17) . . ?
C5 C6 C9 121.54(18) . . ?
N18 C17 C14 177.9(2) . . ?
N20 C19 C15 177.4(2) . . ?
C6 C5 H5 118.8 . . ?
C4 C5 C6 122.37(19) . . ?
C4 C5 H5 118.8 . . ?
C5 C4 C3 118.00(18) . . ?
C5 C4 C8 121.4(2) . . ?
C3 C4 C8 120.6(2) . . ?
C2 C3 C4 122.3(2) . . ?
C2 C3 H3 118.8 . . ?
C4 C3 H3 118.8 . . ?
C6 C9 H9A 109.5 . . ?
C6 C9 H9B 109.5 . . ?
C6 C9 H9C 109.5 . . ?
H9A C9 H9B 109.5 . . ?
H9A C9 H9C 109.5 . . ?
H9B C9 H9C 109.5 . . ?
O21 C22 C23 122.2(2) . . ?
O21 C22 C24 121.9(2) . . ?
C23 C22 C24 115.9(2) . . ?
C2 C7 H7A 109.5 . . ?
C2 C7 H7B 109.5 . . ?
C2 C7 H7C 109.5 . . ?
H7A C7 H7B 109.5 . . ?
H7A C7 H7C 109.5 . . ?
H7B C7 H7C 109.5 . . ?
C4 C8 H8A 109.5 . . ?
C4 C8 H8B 109.5 . . ?
C4 C8 H8C 109.5 . . ?
H8A C8 H8B 109.5 . . ?
H8A C8 H8C 109.5 . . ?
H8B C8 H8C 109.5 . . ?
C22 C23 H23A 109.5 . . ?
C22 C23 H23B 109.5 . . ?
C22 C23 H23C 109.5 . . ?
H23A C23 H23B 109.5 . . ?
H23A C23 H23C 109.5 . . ?
H23B C23 H23C 109.5 . . ?
C22 C24 H24A 109.5 . . ?
C22 C24 H24B 109.5 . . ?
C22 C24 H24C 109.5 . . ?
H24A C24 H24B 109.5 . . ?
H24A C24 H24C 109.5 . . ?
H24B C24 H24C 109.5 . . ?

loop_
_geom_bond_atom_site_label_1
_geom_bond_atom_site_label_2
_geom_bond_distance
_geom_bond_site_symmetry_2
_geom_bond_publ_flag
N10 C12 1.387(2) 3_666 ?
N10 C1 1.456(2) . ?
N10 C11 1.386(2) . ?
N13 C12 1.313(2) . ?
N13 C14 1.358(2) . ?
N16 C15 1.354(2) . ?
N16 C11 1.306(2) . ?
O21 C22 1.206(3) . ?
N18 C17 1.148(2) . ?
N20 C19 1.142(2) . ?
C12 C11 1.431(2) . ?
C1 C2 1.392(3) . ?
C1 C6 1.394(3) . ?
C15 C14 1.377(3) . ?
C15 C19 1.446(3) . ?
C14 C17 1.441(3) . ?
C2 C3 1.381(3) . ?
C2 C7 1.507(3) . ?
C6 C5 1.395(3) . ?
C6 C9 1.497(3) . ?
C5 H5 0.9500 . ?
C5 C4 1.387(3) . ?
C4 C3 1.394(3) . ?
C4 C8 1.507(3) . ?
C3 H3 0.9500 . ?
C9 H9A 0.9800 . ?
C9 H9B 0.9800 . ?
C9 H9C 0.9800 . ?
C22 C23 1.486(3) . ?
C22 C24 1.498(4) . ?
C7 H7A 0.9800 . ?
C7 H7B 0.9800 . ?
C7 H7C 0.9800 . ?
C8 H8A 0.9800 . ?
C8 H8B 0.9800 . ?
C8 H8C 0.9800 . ?
C23 H23A 0.9800 . ?
C23 H23B 0.9800 . ?
C23 H23C 0.9800 . ?
C24 H24A 0.9800 . ?
C24 H24B 0.9800 . ?
C24 H24C 0.9800 . ?

loop_
_geom_torsion_atom_site_label_1
_geom_torsion_atom_site_label_2
_geom_torsion_atom_site_label_3
_geom_torsion_atom_site_label_4
_geom_torsion
_geom_torsion_site_symmetry_1
_geom_torsion_site_symmetry_2
_geom_torsion_site_symmetry_3
_geom_torsion_site_symmetry_4
_geom_torsion_publ_flag
N10 C12 C11 N10 -0.3(3) 3_666 . . . ?
N10 C12 C11 N16 179.55(17) 3_666 . . . ?
N10 C1 C2 C3 178.34(16) . . . . ?
N10 C1 C2 C7 -1.3(3) . . . . ?
N10 C1 C6 C5 -178.91(16) . . . . ?
N10 C1 C6 C9 -0.8(3) . . . . ?
N13 C12 C11 N10 -179.58(16) . . . . ?
N13 C12 C11 N16 0.3(3) . . . . ?
N16 C15 C14 N13 -0.1(3) . . . . ?
N16 C15 C14 C17 -178.44(17) . . . . ?
C12 N10 C1 C2 82.3(2) 3_666 . . . ?
C12 N10 C1 C6 -100.4(2) 3_666 . . . ?
C12 N10 C11 N16 -179.55(16) 3_666 . . . ?
C12 N10 C11 C12 0.3(3) 3_666 . . . ?
C12 N13 C14 C15 1.3(3) . . . . ?
C12 N13 C14 C17 179.72(16) . . . . ?
C1 N10 C11 N16 -0.9(3) . . . . ?
C1 N10 C11 C12 178.99(16) . . . . ?
C1 C2 C3 C4 0.1(3) . . . . ?
C1 C6 C5 C4 1.1(3) . . . . ?
C15 N16 C11 N10 -179.19(16) . . . . ?
C15 N16 C11 C12 1.0(3) . . . . ?
C11 N10 C1 C2 -96.4(2) . . . . ?
C11 N10 C1 C6 80.9(2) . . . . ?
C11 N16 C15 C14 -1.1(3) . . . . ?
C11 N16 C15 C19 178.52(17) . . . . ?
C14 N13 C12 N10 179.34(16) . . . 3_666 ?
C14 N13 C12 C11 -1.4(3) . . . . ?
C2 C1 C6 C5 -1.7(3) . . . . ?
C2 C1 C6 C9 176.36(17) . . . . ?
C6 C1 C2 C3 1.2(3) . . . . ?
C6 C1 C2 C7 -178.50(18) . . . . ?
C6 C5 C4 C3 0.0(3) . . . . ?
C6 C5 C4 C8 -179.74(19) . . . . ?
C19 C15 C14 N13 -179.61(18) . . . . ?
C19 C15 C14 C17 2.0(3) . . . . ?
C5 C4 C3 C2 -0.6(3) . . . . ?
C9 C6 C5 C4 -176.97(18) . . . . ?
C7 C2 C3 C4 179.7(2) . . . . ?
C8 C4 C3 C2 179.1(2) . . . . ?
